data_7015334
loop_
_publ_author_name
'Wu, Chung-Yeh'
'Lin, Ying-Chih'
'Chou, Pi-Tai'
'Wang, Yu'
'Liu, Yi-Hung'

_publ_section_title
;
 One-pot synthesis of substituted benzene via intermolecular [2+2+2]
 cycloaddition catalyzed by air-stable Ru(II)-complex.
;
_journal_issue 14
_journal_name_full 'Dalton transactions (Cambridge, England : 2003)'
_journal_page_first 3748
_journal_page_last 3753
_journal_paper_doi 10.1039/c0dt01502d
_journal_volume 40
_journal_year 2011
_chemical_formula_sum 'C69 H61 Cl4 O24.5'
_chemical_formula_weight 1423.98
_chemical_name_systematic
;
?
;
_space_group_IT_number 2
_symmetry_cell_setting triclinic
_symmetry_space_group_name_Hall '-P 1'
_symmetry_space_group_name_H-M 'P -1'
_atom_sites_solution_hydrogens geom
_atom_sites_solution_primary direct
_atom_sites_solution_secondary difmap
_audit_creation_method SHELXL-97
_cell_angle_alpha 72.261(2)
_cell_angle_beta 77.370(2)
_cell_angle_gamma 89.011(2)
_cell_formula_units_Z 2
_cell_length_a 12.0972(3)
_cell_length_b 14.9120(4)
_cell_length_c 20.7722(6)
_cell_measurement_reflns_used 13400
_cell_measurement_temperature 200(2)
_cell_measurement_theta_max 77.5561
_cell_measurement_theta_min 3.1132
_cell_volume 3477.73(17)
_computing_cell_refinement
;
CrysAlisPro, Oxford Diffraction Ltd.,
Version 1.171.33.34d (release 27-02-2009 CrysAlis171 .NET)
(compiled Feb 27 2009,15:38:38)
Empirical absorption correction using spherical harmonics,
implemented in SCALE3 ABSPACK scaling algorithm.
;
_computing_data_collection
;
CrysAlisPro, Oxford Diffraction Ltd.,
Version 1.171.33.34d (release 27-02-2009 CrysAlis171 .NET)
(compiled Feb 27 2009,15:38:38)
Empirical absorption correction using spherical harmonics,
implemented in SCALE3 ABSPACK scaling algorithm.
;
_computing_data_reduction
;
CrysAlisPro, Oxford Diffraction Ltd.,
Version 1.171.33.34d (release 27-02-2009 CrysAlis171 .NET)
(compiled Feb 27 2009,15:38:38)
Empirical absorption correction using spherical harmonics,
implemented in SCALE3 ABSPACK scaling algorithm.
;
_computing_molecular_graphics SHELXTL
_computing_publication_material SHELXTL
_computing_structure_refinement 'SHELXL-97 (Sheldrick, 1997)'
_computing_structure_solution 'SHELXS-97 (Sheldrick, 1990)'
_diffrn_ambient_temperature 200(2)
_diffrn_measured_fraction_theta_full 1.000
_diffrn_measured_fraction_theta_max 1.000
_diffrn_measurement_device_type 'Oxford Diffraction Gemini A'
_diffrn_measurement_method CCD
_diffrn_radiation_monochromator graphite
_diffrn_radiation_source 'fine-focus sealed tube'
_diffrn_radiation_type CuK\a
_diffrn_radiation_wavelength 1.54178
_diffrn_reflns_av_R_equivalents 0.0331
_diffrn_reflns_av_sigmaI/netI 0.0371
_diffrn_reflns_limit_h_max 13
_diffrn_reflns_limit_h_min -14
_diffrn_reflns_limit_k_max 17
_diffrn_reflns_limit_k_min -17
_diffrn_reflns_limit_l_max 20
_diffrn_reflns_limit_l_min -24
_diffrn_reflns_number 28484
_diffrn_reflns_theta_full 68.00
_diffrn_reflns_theta_max 68.00
_diffrn_reflns_theta_min 3.12
_exptl_absorpt_coefficient_mu 2.223
_exptl_absorpt_correction_T_max 1.00000
_exptl_absorpt_correction_T_min 0.75462
_exptl_absorpt_correction_type multi-scan
_exptl_absorpt_process_details
;
CrysAlisPro, Oxford Diffraction Ltd.,
Version 1.171.33.34d (release 27-02-2009 CrysAlis171 .NET)
(compiled Feb 27 2009,15:38:38)
Empirical absorption correction using spherical harmonics,
implemented in SCALE3 ABSPACK scaling algorithm.
;
_exptl_crystal_density_diffrn 1.360
_exptl_crystal_density_method 'not measured'
_exptl_crystal_F_000 1478
_exptl_crystal_size_max 0.25
_exptl_crystal_size_mid 0.20
_exptl_crystal_size_min 0.15
_refine_diff_density_max 2.531
_refine_diff_density_min -0.887
_refine_diff_density_rms 0.091
_refine_ls_extinction_method none
_refine_ls_goodness_of_fit_ref 1.555
_refine_ls_hydrogen_treatment constr
_refine_ls_matrix_type full
_refine_ls_number_parameters 904
_refine_ls_number_reflns 12637
_refine_ls_number_restraints 0
_refine_ls_restrained_S_all 1.555
_refine_ls_R_factor_all 0.0939
_refine_ls_R_factor_gt 0.0739
_refine_ls_shift/su_max 0.003
_refine_ls_shift/su_mean 0.000
_refine_ls_structure_factor_coef Fsqd
_refine_ls_weighting_details 'calc w=1/[\s^2^(Fo^2^)+(0.1000P)^2^+0.0000P] where P=(Fo^2^+2Fc^2^)/3'
_refine_ls_weighting_scheme calc
_refine_ls_wR_factor_gt 0.2115
_refine_ls_wR_factor_ref 0.2212
_reflns_number_gt 9487
_reflns_number_total 12637
_reflns_threshold_expression >2sigma(I)
_cod_data_source_file c0dt01502d.txt
_cod_data_source_block ic13752
_cod_depositor_comments
;
The following automatic conversions were performed:
'_symmetry_cell_setting' value 'Triclinic' changed to 'triclinic'
according to '/home/saulius/struct/CIF-dictionaries/cif_core.dic'
dictionary named 'cif_core.dic' version 2.4.1 from 2010-06-29.

Automatic conversion script
Id: cif_fix_enum 1555 2011-01-17 13:19:09Z saulius 
;
_cod_original_cell_volume 3477.73(16)
_cod_original_sg_symbol_H-M P-1
_cod_original_formula_sum 'C69 H61 Cl4 O24.50'
_cod_database_code 7015334

loop_
_symmetry_equiv_pos_as_xyz
'x, y, z'
'-x, -y, -z'

loop_
_atom_site_label
_atom_site_type_symbol
_atom_site_fract_x
_atom_site_fract_y
_atom_site_fract_z
_atom_site_U_iso_or_equiv
_atom_site_adp_type
_atom_site_occupancy
_atom_site_symmetry_multiplicity
_atom_site_calc_flag
_atom_site_refinement_flags
_atom_site_disorder_assembly
_atom_site_disorder_group
O1 O 0.09899(19) 0.86978(16) 0.70094(12) 0.0414(5) Uani 1 1 d . . .
O2 O 0.0226(2) 0.72233(19) 0.74526(15) 0.0532(6) Uani 1 1 d . . .
O3 O 0.0737(2) 0.6205(2) 0.59919(16) 0.0573(7) Uani 1 1 d . . .
O4 O 0.0276(2) 0.7681(2) 0.59441(18) 0.0659(8) Uani 1 1 d . . .
O5 O 0.2526(2) 0.71005(19) 0.47828(12) 0.0494(6) Uani 1 1 d . . .
O6 O 0.3452(2) 0.58101(18) 0.51826(13) 0.0486(6) Uani 1 1 d . . .
O7 O 0.57012(19) 0.61063(16) 0.59199(12) 0.0419(5) Uani 1 1 d . . .
O8 O 0.5459(2) 0.72393(19) 0.49708(12) 0.0519(6) Uani 1 1 d . . .
O9 O 0.3297(2) 1.10381(18) 0.64669(12) 0.0466(5) Uani 1 1 d . . .
O10 O 0.19389(18) 1.05383(17) 0.74399(13) 0.0440(5) Uani 1 1 d . . .
O11 O 0.46617(19) 1.32044(15) 0.65639(12) 0.0412(5) Uani 1 1 d . . .
O12 O 0.2859(2) 1.27079(18) 0.70592(16) 0.0590(7) Uani 1 1 d . . .
O13 O 0.6670(2) 1.29357(17) 0.75036(13) 0.0459(5) Uani 1 1 d . . .
O14 O 0.4918(2) 1.32895(18) 0.79411(16) 0.0560(7) Uani 1 1 d . . .
O15 O 0.6358(2) 1.15739(19) 0.88851(12) 0.0474(6) Uani 1 1 d . . .
O16 O 0.7441(2) 1.0666(2) 0.83433(17) 0.0599(7) Uani 1 1 d . . .
O17 O 0.00643(19) 0.88052(15) 0.90969(11) 0.0374(5) Uani 1 1 d . . .
O18 O 0.1000(2) 0.93031(15) 0.97572(12) 0.0407(5) Uani 1 1 d . . .
O19 O -0.1283(2) 0.80382(18) 1.06463(12) 0.0442(5) Uani 1 1 d . . .
O20 O -0.0364(2) 0.7733(2) 1.15107(13) 0.0548(7) Uani 1 1 d . . .
O21 O -0.10746(19) 0.57238(18) 1.17122(11) 0.0446(5) Uani 1 1 d . . .
O22 O 0.0569(2) 0.5407(2) 1.20303(13) 0.0618(7) Uani 1 1 d . . .
O23 O 0.07184(18) 0.42537(14) 1.07911(11) 0.0359(4) Uani 1 1 d . . .
O24 O 0.24095(19) 0.45080(16) 1.09939(13) 0.0447(5) Uani 1 1 d . . .
C1 C 0.3089(2) 0.79129(19) 0.75566(13) 0.0269(5) Uani 1 1 d . . .
C2 C 0.3686(2) 0.87522(19) 0.74614(13) 0.0278(5) Uani 1 1 d . . .
H2A H 0.4127 0.9088 0.7016 0.033 Uiso 1 1 calc R . .
C3 C 0.3639(2) 0.91001(18) 0.80165(13) 0.0265(5) Uani 1 1 d . . .
C4 C 0.3007(2) 0.85911(18) 0.86709(13) 0.0266(5) Uani 1 1 d . . .
H4A H 0.2986 0.8821 0.9052 0.032 Uiso 1 1 calc R . .
C5 C 0.2410(2) 0.77550(18) 0.87746(13) 0.0253(5) Uani 1 1 d . . .
C6 C 0.2451(2) 0.74201(18) 0.82122(14) 0.0271(5) Uani 1 1 d . . .
H6A H 0.2040 0.6851 0.8277 0.033 Uiso 1 1 calc R . .
C7 C 0.3102(2) 0.75671(18) 0.69501(13) 0.0279(5) Uani 1 1 d . . .
C8 C 0.2089(2) 0.75025(19) 0.67425(14) 0.0305(6) Uani 1 1 d . . .
C9 C 0.2052(2) 0.7151(2) 0.61949(14) 0.0318(6) Uani 1 1 d . . .
C10 C 0.3045(3) 0.68971(19) 0.58306(14) 0.0311(6) Uani 1 1 d . . .
C11 C 0.4068(2) 0.69805(18) 0.60214(14) 0.0295(5) Uani 1 1 d . . .
C12 C 0.4110(2) 0.73007(18) 0.65826(13) 0.0284(5) Uani 1 1 d . . .
C13 C 0.5227(2) 0.7338(2) 0.67741(15) 0.0329(6) Uani 1 1 d . . .
C14 C 0.6094(3) 0.7980(3) 0.63274(19) 0.0464(7) Uani 1 1 d . . .
H14A H 0.5952 0.8446 0.5930 0.056 Uiso 1 1 calc R . .
C15 C 0.7169(3) 0.7932(3) 0.6470(3) 0.0645(11) Uani 1 1 d . . .
H15A H 0.7762 0.8370 0.6168 0.077 Uiso 1 1 calc R . .
C16 C 0.7387(3) 0.7246(4) 0.7052(2) 0.0630(11) Uani 1 1 d . . .
H16A H 0.8125 0.7211 0.7144 0.076 Uiso 1 1 calc R . .
C17 C 0.6519(3) 0.6622(3) 0.7491(2) 0.0553(9) Uani 1 1 d . . .
H17A H 0.6663 0.6153 0.7887 0.066 Uiso 1 1 calc R . .
C18 C 0.5441(3) 0.6670(3) 0.73622(17) 0.0444(7) Uani 1 1 d . . .
H18A H 0.4845 0.6246 0.7676 0.053 Uiso 1 1 calc R . .
C19 C 0.0994(3) 0.7780(2) 0.71167(15) 0.0352(6) Uani 1 1 d . . .
C20 C -0.0039(3) 0.9035(3) 0.7335(2) 0.0562(9) Uani 1 1 d . . .
H20A H 0.0041 0.9722 0.7225 0.084 Uiso 1 1 calc R . .
H20B H -0.0182 0.8743 0.7839 0.084 Uiso 1 1 calc R . .
H20C H -0.0676 0.8871 0.7163 0.084 Uiso 1 1 calc R . .
C21 C 0.0930(3) 0.7070(3) 0.60186(16) 0.0402(7) Uani 1 1 d . . .
C22 C -0.0345(4) 0.6064(5) 0.5833(4) 0.098(2) Uani 1 1 d . . .
H22A H -0.0427 0.5416 0.5822 0.147 Uiso 1 1 calc R . .
H22B H -0.0377 0.6507 0.5379 0.147 Uiso 1 1 calc R . .
H22C H -0.0962 0.6174 0.6189 0.147 Uiso 1 1 calc R . .
C23 C 0.3034(3) 0.6524(2) 0.52365(15) 0.0343(6) Uani 1 1 d . . .
C24 C 0.2433(4) 0.6805(4) 0.4194(2) 0.0722(14) Uani 1 1 d . . .
H24A H 0.2043 0.7278 0.3893 0.108 Uiso 1 1 calc R . .
H24B H 0.2000 0.6198 0.4358 0.108 Uiso 1 1 calc R . .
H24C H 0.3193 0.6739 0.3934 0.108 Uiso 1 1 calc R . .
C25 C 0.5146(2) 0.6794(2) 0.55710(15) 0.0335(6) Uani 1 1 d . . .
C26 C 0.6816(3) 0.5975(3) 0.5545(2) 0.0606(10) Uani 1 1 d . . .
H26A H 0.7162 0.5458 0.5841 0.091 Uiso 1 1 calc R . .
H26B H 0.7292 0.6557 0.5411 0.091 Uiso 1 1 calc R . .
H26C H 0.6751 0.5822 0.5128 0.091 Uiso 1 1 calc R . .
C27 C 0.4212(2) 1.00277(18) 0.79152(13) 0.0277(5) Uani 1 1 d . . .
C28 C 0.3839(2) 1.08507(19) 0.74994(14) 0.0284(5) Uani 1 1 d . . .
C29 C 0.4317(2) 1.17328(19) 0.74214(14) 0.0289(5) Uani 1 1 d . . .
C30 C 0.5173(2) 1.18001(19) 0.77553(14) 0.0297(5) Uani 1 1 d . . .
C31 C 0.5583(2) 1.0978(2) 0.81502(14) 0.0302(5) Uani 1 1 d . . .
C32 C 0.5100(2) 1.00899(19) 0.82373(14) 0.0292(5) Uani 1 1 d . . .
C33 C 0.5505(2) 0.9223(2) 0.86839(15) 0.0325(6) Uani 1 1 d . . .
C34 C 0.5334(3) 0.9066(2) 0.93888(17) 0.0421(7) Uani 1 1 d . . .
H34A H 0.4967 0.9519 0.9588 0.051 Uiso 1 1 calc R . .
C35 C 0.5696(3) 0.8243(3) 0.98151(18) 0.0541(9) Uani 1 1 d . . .
H35A H 0.5578 0.8140 1.0300 0.065 Uiso 1 1 calc R . .
C36 C 0.6222(3) 0.7586(3) 0.9525(2) 0.0539(9) Uani 1 1 d . . .
H36A H 0.6469 0.7027 0.9811 0.065 Uiso 1 1 calc R . .
C37 C 0.6391(3) 0.7740(3) 0.8820(2) 0.0504(8) Uani 1 1 d . . .
H37A H 0.6760 0.7287 0.8623 0.060 Uiso 1 1 calc R . .
C38 C 0.6029(3) 0.8548(2) 0.83980(17) 0.0408(7) Uani 1 1 d . . .
H38A H 0.6138 0.8642 0.7914 0.049 Uiso 1 1 calc R . .
C39 C 0.2897(2) 1.07873(19) 0.71459(15) 0.0322(6) Uani 1 1 d . . .
C40 C 0.2458(4) 1.1046(4) 0.6060(2) 0.0678(12) Uani 1 1 d . . .
H40A H 0.2830 1.1242 0.5566 0.102 Uiso 1 1 calc R . .
H40B H 0.1880 1.1490 0.6146 0.102 Uiso 1 1 calc R . .
H40C H 0.2100 1.0412 0.6193 0.102 Uiso 1 1 calc R . .
C41 C 0.3849(3) 1.2596(2) 0.69995(15) 0.0335(6) Uani 1 1 d . . .
C42 C 0.4277(4) 1.4090(2) 0.61635(19) 0.0515(9) Uani 1 1 d . . .
H42A H 0.4935 1.4493 0.5858 0.077 Uiso 1 1 calc R . .
H42B H 0.3856 1.4412 0.6480 0.077 Uiso 1 1 calc R . .
H42C H 0.3782 1.3960 0.5883 0.077 Uiso 1 1 calc R . .
C43 C 0.5563(3) 1.2761(2) 0.77460(15) 0.0345(6) Uani 1 1 d . . .
C44 C 0.7107(4) 1.3822(3) 0.7525(3) 0.0738(13) Uani 1 1 d . . .
H44A H 0.7928 1.3891 0.7335 0.111 Uiso 1 1 calc R . .
H44B H 0.6949 1.3831 0.8006 0.111 Uiso 1 1 calc R . .
H44C H 0.6740 1.4344 0.7248 0.111 Uiso 1 1 calc R . .
C45 C 0.6575(3) 1.1039(2) 0.84647(16) 0.0369(6) Uani 1 1 d . . .
C46 C 0.7299(4) 1.1736(4) 0.9171(3) 0.0742(13) Uani 1 1 d . . .
H46A H 0.7064 1.2131 0.9472 0.111 Uiso 1 1 calc R . .
H46B H 0.7938 1.2055 0.8793 0.111 Uiso 1 1 calc R . .
H46C H 0.7530 1.1130 0.9442 0.111 Uiso 1 1 calc R . .
C47 C 0.1749(2) 0.72277(18) 0.94863(13) 0.0256(5) Uani 1 1 d . . .
C48 C 0.0932(2) 0.76718(18) 0.98598(13) 0.0267(5) Uani 1 1 d . . .
C49 C 0.0359(2) 0.7200(2) 1.05401(14) 0.0288(5) Uani 1 1 d . . .
C50 C 0.0586(2) 0.6267(2) 1.08574(14) 0.0288(5) Uani 1 1 d . . .
C51 C 0.1369(2) 0.58133(19) 1.04815(14) 0.0277(5) Uani 1 1 d . . .
C52 C 0.1955(2) 0.62809(18) 0.98036(13) 0.0260(5) Uani 1 1 d . . .
C53 C 0.2826(2) 0.57542(18) 0.94551(13) 0.0288(5) Uani 1 1 d . . .
C54 C 0.2494(3) 0.5040(2) 0.92211(16) 0.0366(6) Uani 1 1 d . . .
H54A H 0.1715 0.4924 0.9244 0.044 Uiso 1 1 calc R . .
C55 C 0.3309(3) 0.4498(2) 0.89542(18) 0.0460(8) Uani 1 1 d . . .
H55A H 0.3088 0.4014 0.8792 0.055 Uiso 1 1 calc R . .
C56 C 0.4442(3) 0.4669(2) 0.89267(17) 0.0483(8) Uani 1 1 d . . .
H56A H 0.4998 0.4294 0.8750 0.058 Uiso 1 1 calc R . .
C57 C 0.4767(3) 0.5375(3) 0.91535(18) 0.0472(8) Uani 1 1 d . . .
H57A H 0.5547 0.5489 0.9131 0.057 Uiso 1 1 calc R . .
C58 C 0.3962(3) 0.5924(2) 0.94147(16) 0.0374(6) Uani 1 1 d . . .
H58A H 0.4192 0.6417 0.9566 0.045 Uiso 1 1 calc R . .
C59 C 0.0684(2) 0.86884(19) 0.95615(13) 0.0289(5) Uani 1 1 d . . .
C60 C -0.0319(4) 0.9760(3) 0.88424(19) 0.0511(9) Uani 1 1 d . . .
H60A H -0.0769 0.9780 0.8500 0.077 Uiso 1 1 calc R . .
H60B H 0.0342 1.0205 0.8626 0.077 Uiso 1 1 calc R . .
H60C H -0.0784 0.9933 0.9231 0.077 Uiso 1 1 calc R . .
C61 C -0.0459(3) 0.76861(19) 1.09614(14) 0.0330(6) Uani 1 1 d . . .
C62 C -0.2148(3) 0.8493(3) 1.1019(2) 0.0573(10) Uani 1 1 d . . .
H62A H -0.2714 0.8727 1.0743 0.086 Uiso 1 1 calc R . .
H62B H -0.1799 0.9022 1.1104 0.086 Uiso 1 1 calc R . .
H62C H -0.2519 0.8037 1.1463 0.086 Uiso 1 1 calc R . .
C63 C 0.0034(3) 0.5754(2) 1.16024(15) 0.0343(6) Uani 1 1 d . . .
C64 C -0.1690(4) 0.5265(3) 1.2417(2) 0.0642(11) Uani 1 1 d . . .
H64A H -0.2507 0.5285 1.2438 0.096 Uiso 1 1 calc R . .
H64B H -0.1495 0.5591 1.2724 0.096 Uiso 1 1 calc R . .
H64C H -0.1484 0.4607 1.2564 0.096 Uiso 1 1 calc R . .
C65 C 0.1586(2) 0.47900(19) 1.07968(14) 0.0296(5) Uani 1 1 d . . .
C66 C 0.0876(3) 0.3254(2) 1.0981(2) 0.0452(7) Uani 1 1 d . . .
H66A H 0.0198 0.2922 1.0961 0.068 Uiso 1 1 calc R . .
H66B H 0.1000 0.3033 1.1454 0.068 Uiso 1 1 calc R . .
H66C H 0.1536 0.3127 1.0659 0.068 Uiso 1 1 calc R . .
C67 C 0.4046(7) 0.9148(5) 0.4293(4) 0.115(3) Uani 1 1 d . . .
H67A H 0.4802 0.9428 0.4173 0.138 Uiso 1 1 d R A .
H67B H 0.4102 0.8477 0.4414 0.138 Uiso 1 1 d R . .
Cl1 Cl 0.3474(2) 0.95097(14) 0.36023(10) 0.1235(7) Uani 1 1 d . A .
Cl2 Cl 0.3283(4) 0.9421(2) 0.5014(2) 0.1227(19) Uani 0.50 1 d P A 1
Cl2' Cl 0.4350(13) 0.9638(5) 0.4784(5) 0.288(7) Uani 0.50 1 d P . 2
C68 C 0.0347(6) 0.2747(7) 0.6970(4) 0.0512(19) Uani 0.50 1 d P B 1
H68A H 0.1022 0.2433 0.7112 0.061 Uiso 0.50 1 calc PR B 1
H68B H 0.0082 0.3153 0.7266 0.061 Uiso 0.50 1 calc PR B 1
Cl3 Cl 0.0753(3) 0.3471(3) 0.60930(13) 0.0836(10) Uani 0.50 1 d P B 1
Cl4 Cl -0.0681(2) 0.1919(2) 0.71138(18) 0.0740(8) Uani 0.50 1 d P B 1
C68' C -0.028(3) 0.2250(12) 0.7081(9) 0.163(12) Uani 0.50 1 d P C 2
H68C H 0.0263 0.1969 0.7372 0.195 Uiso 0.50 1 calc PR C 2
H68D H -0.1013 0.2301 0.7386 0.195 Uiso 0.50 1 calc PR C 2
Cl3' Cl 0.0318(7) 0.3495(5) 0.6427(6) 0.222(5) Uani 0.50 1 d P C 2
Cl4' Cl -0.0430(4) 0.1631(3) 0.6597(3) 0.175(3) Uani 0.50 1 d P C 2
O25 O 0.1236(4) 0.0087(3) 0.5024(3) 0.112(3) Uiso 0.50 1 d PR C 1
H25A H 0.1102 -0.0440 0.4979 0.167 Uiso 0.50 1 calc PR C 1
C69 C 0.0383(4) 0.0337(3) 0.5333(3) 0.119(5) Uiso 0.50 1 d PR C 1
H69A H 0.0214 -0.0246 0.5733 0.143 Uiso 0.50 1 calc PR C 1
H69B H -0.0119 0.0257 0.5034 0.143 Uiso 0.50 1 calc PR C 1
C70 C -0.0342(4) 0.0948(3) 0.5661(3) 0.073(2) Uiso 0.50 1 d PR C 1
H70A H -0.1109 0.0651 0.5853 0.109 Uiso 0.50 1 calc PR C 1
H70B H -0.0373 0.1559 0.5314 0.109 Uiso 0.50 1 calc PR C 1
H70C H -0.0029 0.1041 0.6034 0.109 Uiso 0.50 1 calc PR C 1

loop_
_atom_site_aniso_label
_atom_site_aniso_U_11
_atom_site_aniso_U_22
_atom_site_aniso_U_33
_atom_site_aniso_U_23
_atom_site_aniso_U_13
_atom_site_aniso_U_12
O1 0.0370(11) 0.0440(12) 0.0433(12) -0.0162(9) -0.0058(9) 0.0088(9)
O2 0.0361(12) 0.0573(14) 0.0626(16) -0.0261(13) 0.0084(11) -0.0070(11)
O3 0.0429(14) 0.0662(16) 0.0760(18) -0.0354(14) -0.0205(13) -0.0031(12)
O4 0.0507(15) 0.082(2) 0.088(2) -0.0456(17) -0.0360(15) 0.0248(15)
O5 0.0598(15) 0.0637(15) 0.0350(12) -0.0232(11) -0.0222(11) 0.0219(12)
O6 0.0641(15) 0.0469(13) 0.0464(13) -0.0263(11) -0.0202(11) 0.0149(11)
O7 0.0388(12) 0.0468(12) 0.0472(12) -0.0235(10) -0.0119(10) 0.0108(9)
O8 0.0510(14) 0.0622(15) 0.0328(12) -0.0118(11) 0.0065(10) 0.0067(11)
O9 0.0456(13) 0.0596(14) 0.0314(11) -0.0040(10) -0.0159(9) -0.0069(10)
O10 0.0298(11) 0.0502(12) 0.0491(13) -0.0103(10) -0.0096(9) -0.0016(9)
O11 0.0403(12) 0.0307(10) 0.0427(12) 0.0000(9) -0.0052(9) 0.0021(9)
O12 0.0351(13) 0.0431(13) 0.0802(19) 0.0077(12) -0.0130(12) 0.0082(10)
O13 0.0425(13) 0.0435(12) 0.0507(13) -0.0176(10) -0.0026(10) -0.0108(10)
O14 0.0558(15) 0.0453(13) 0.0795(19) -0.0384(13) -0.0142(13) 0.0074(11)
O15 0.0419(13) 0.0672(15) 0.0429(12) -0.0256(11) -0.0168(10) -0.0035(11)
O16 0.0387(13) 0.0677(17) 0.085(2) -0.0321(15) -0.0269(13) 0.0145(12)
O17 0.0461(12) 0.0357(10) 0.0337(10) -0.0131(8) -0.0135(9) 0.0143(9)
O18 0.0521(13) 0.0324(10) 0.0427(12) -0.0162(9) -0.0154(10) 0.0081(9)
O19 0.0366(11) 0.0539(13) 0.0432(12) -0.0209(10) -0.0038(9) 0.0143(10)
O20 0.0699(17) 0.0638(15) 0.0364(13) -0.0269(11) -0.0086(11) 0.0186(13)
O21 0.0363(12) 0.0584(13) 0.0298(11) -0.0068(10) 0.0031(9) -0.0063(10)
O22 0.0534(15) 0.087(2) 0.0295(12) 0.0051(12) -0.0097(11) 0.0037(14)
O23 0.0326(10) 0.0304(10) 0.0437(11) -0.0078(8) -0.0114(9) -0.0004(8)
O24 0.0361(12) 0.0384(11) 0.0542(14) 0.0001(10) -0.0190(10) 0.0027(9)
C1 0.0255(12) 0.0309(12) 0.0242(12) -0.0088(10) -0.0054(10) 0.0040(10)
C2 0.0302(13) 0.0293(12) 0.0211(12) -0.0053(10) -0.0033(10) 0.0013(10)
C3 0.0263(12) 0.0264(12) 0.0268(12) -0.0065(10) -0.0087(10) 0.0036(10)
C4 0.0291(13) 0.0284(12) 0.0225(12) -0.0088(10) -0.0050(10) 0.0054(10)
C5 0.0251(12) 0.0273(12) 0.0233(12) -0.0070(9) -0.0065(9) 0.0058(9)
C6 0.0271(13) 0.0262(12) 0.0269(13) -0.0069(10) -0.0054(10) 0.0023(10)
C7 0.0319(14) 0.0276(12) 0.0221(12) -0.0063(10) -0.0035(10) -0.0012(10)
C8 0.0324(14) 0.0321(13) 0.0256(13) -0.0088(10) -0.0038(10) -0.0020(10)
C9 0.0346(15) 0.0346(13) 0.0266(13) -0.0090(11) -0.0078(11) -0.0003(11)
C10 0.0374(15) 0.0314(13) 0.0254(13) -0.0088(10) -0.0089(11) 0.0024(11)
C11 0.0338(14) 0.0281(12) 0.0248(12) -0.0067(10) -0.0052(10) 0.0023(10)
C12 0.0316(14) 0.0273(12) 0.0241(12) -0.0058(10) -0.0044(10) -0.0015(10)
C13 0.0300(14) 0.0401(14) 0.0326(14) -0.0192(12) -0.0043(11) 0.0024(11)
C14 0.0423(18) 0.0485(18) 0.0467(18) -0.0162(15) -0.0037(14) -0.0058(14)
C15 0.0356(19) 0.079(3) 0.081(3) -0.038(2) 0.0022(18) -0.0169(18)
C16 0.0344(18) 0.096(3) 0.079(3) -0.051(3) -0.0207(18) 0.0104(19)
C17 0.045(2) 0.083(3) 0.048(2) -0.0275(19) -0.0229(16) 0.0179(18)
C18 0.0378(17) 0.061(2) 0.0341(15) -0.0123(14) -0.0101(13) 0.0033(14)
C19 0.0315(15) 0.0464(16) 0.0317(14) -0.0168(12) -0.0086(11) 0.0017(12)
C20 0.046(2) 0.061(2) 0.066(2) -0.0314(19) -0.0058(17) 0.0187(17)
C21 0.0361(16) 0.0568(19) 0.0344(15) -0.0221(14) -0.0109(12) 0.0056(14)
C22 0.055(3) 0.133(5) 0.147(6) -0.091(5) -0.041(3) 0.000(3)
C23 0.0359(15) 0.0405(15) 0.0287(14) -0.0126(12) -0.0091(11) 0.0031(12)
C24 0.079(3) 0.115(4) 0.049(2) -0.048(2) -0.039(2) 0.035(3)
C25 0.0326(14) 0.0373(14) 0.0339(15) -0.0166(12) -0.0065(12) 0.0033(11)
C26 0.0380(19) 0.075(3) 0.083(3) -0.043(2) -0.0158(18) 0.0202(17)
C27 0.0282(13) 0.0285(12) 0.0245(12) -0.0082(10) -0.0018(10) 0.0018(10)
C28 0.0261(13) 0.0311(13) 0.0270(13) -0.0084(10) -0.0049(10) 0.0019(10)
C29 0.0278(13) 0.0271(12) 0.0286(13) -0.0071(10) -0.0023(10) 0.0031(10)
C30 0.0289(13) 0.0309(13) 0.0285(13) -0.0105(10) -0.0024(10) 0.0009(10)
C31 0.0286(13) 0.0348(14) 0.0285(13) -0.0120(11) -0.0058(10) 0.0017(10)
C32 0.0306(13) 0.0328(13) 0.0253(12) -0.0115(10) -0.0055(10) 0.0051(10)
C33 0.0311(14) 0.0321(13) 0.0358(15) -0.0094(11) -0.0120(11) 0.0025(11)
C34 0.0448(17) 0.0485(17) 0.0343(15) -0.0119(13) -0.0132(13) 0.0099(14)
C35 0.054(2) 0.067(2) 0.0343(17) -0.0016(16) -0.0162(15) 0.0110(17)
C36 0.051(2) 0.0464(18) 0.058(2) -0.0001(16) -0.0229(17) 0.0129(15)
C37 0.052(2) 0.0434(17) 0.060(2) -0.0148(16) -0.0231(17) 0.0177(15)
C38 0.0439(17) 0.0414(16) 0.0405(16) -0.0143(13) -0.0147(13) 0.0115(13)
C39 0.0325(15) 0.0278(12) 0.0358(15) -0.0059(11) -0.0122(12) 0.0015(11)
C40 0.067(3) 0.090(3) 0.046(2) -0.008(2) -0.0299(19) -0.010(2)
C41 0.0338(15) 0.0287(13) 0.0355(14) -0.0072(11) -0.0067(11) 0.0026(11)
C42 0.064(2) 0.0315(15) 0.0461(18) 0.0022(13) -0.0057(16) 0.0050(14)
C43 0.0378(15) 0.0325(14) 0.0350(14) -0.0124(11) -0.0088(12) 0.0014(12)
C44 0.069(3) 0.058(2) 0.093(3) -0.029(2) -0.007(2) -0.027(2)
C45 0.0338(16) 0.0385(15) 0.0385(15) -0.0096(12) -0.0112(12) 0.0002(12)
C46 0.061(3) 0.111(4) 0.070(3) -0.045(3) -0.033(2) -0.005(2)
C47 0.0257(12) 0.0287(12) 0.0233(12) -0.0089(10) -0.0061(10) 0.0008(10)
C48 0.0275(13) 0.0293(12) 0.0237(12) -0.0083(10) -0.0066(10) 0.0017(10)
C49 0.0284(13) 0.0328(13) 0.0253(13) -0.0096(10) -0.0051(10) 0.0015(10)
C50 0.0267(13) 0.0336(13) 0.0251(13) -0.0078(10) -0.0048(10) -0.0016(10)
C51 0.0256(13) 0.0293(13) 0.0271(13) -0.0055(10) -0.0081(10) -0.0004(10)
C52 0.0239(12) 0.0289(12) 0.0260(12) -0.0080(10) -0.0076(10) 0.0012(10)
C53 0.0326(14) 0.0277(12) 0.0228(12) -0.0037(10) -0.0058(10) 0.0059(10)
C54 0.0419(16) 0.0331(14) 0.0347(14) -0.0104(11) -0.0090(12) 0.0049(12)
C55 0.063(2) 0.0363(15) 0.0408(17) -0.0164(13) -0.0111(15) 0.0127(14)
C56 0.056(2) 0.0464(17) 0.0390(17) -0.0135(14) -0.0051(14) 0.0258(15)
C57 0.0327(16) 0.060(2) 0.0449(18) -0.0134(15) -0.0058(13) 0.0155(14)
C58 0.0326(15) 0.0413(15) 0.0379(15) -0.0130(12) -0.0063(12) 0.0043(12)
C59 0.0309(13) 0.0307(13) 0.0233(12) -0.0090(10) -0.0019(10) 0.0046(10)
C60 0.070(2) 0.0475(18) 0.0433(18) -0.0174(15) -0.0243(16) 0.0317(17)
C61 0.0370(15) 0.0310(13) 0.0270(14) -0.0084(11) 0.0008(11) -0.0013(11)
C62 0.0423(19) 0.060(2) 0.069(2) -0.0308(19) 0.0036(17) 0.0153(16)
C63 0.0391(16) 0.0343(14) 0.0266(14) -0.0075(11) -0.0043(12) 0.0004(11)
C64 0.053(2) 0.082(3) 0.0390(19) -0.0078(19) 0.0123(17) -0.018(2)
C65 0.0295(14) 0.0305(13) 0.0248(12) -0.0035(10) -0.0050(10) 0.0019(10)
C66 0.0431(18) 0.0323(15) 0.056(2) -0.0094(14) -0.0083(15) -0.0004(12)
C67 0.126(6) 0.095(4) 0.097(5) -0.020(4) 0.013(4) 0.029(4)
Cl1 0.1455(17) 0.1060(12) 0.0871(10) -0.0146(9) 0.0163(11) 0.0293(11)
Cl2 0.157(4) 0.0621(15) 0.091(2) -0.0034(14) 0.063(3) 0.0000(18)
Cl2' 0.58(2) 0.137(5) 0.267(10) -0.104(6) -0.299(12) 0.173(9)
C68 0.031(3) 0.086(6) 0.031(3) -0.007(4) -0.011(3) 0.013(3)
Cl3 0.0785(18) 0.103(2) 0.0484(11) 0.0037(12) -0.0113(11) 0.0119(15)
Cl4 0.0509(12) 0.0781(19) 0.0880(18) -0.0094(15) -0.0275(11) -0.0036(11)
C68' 0.36(4) 0.075(10) 0.071(10) -0.029(8) -0.069(17) -0.027(16)
Cl3' 0.186(7) 0.157(6) 0.442(14) -0.174(9) -0.205(9) 0.074(5)
Cl4' 0.145(4) 0.112(3) 0.291(9) -0.038(4) -0.132(5) 0.044(3)

loop_
_atom_type_symbol
_atom_type_description
_atom_type_scat_dispersion_real
_atom_type_scat_dispersion_imag
_atom_type_scat_source
C C 0.0181 0.0091 'International Tables Vol C Tables 4.2.6.8 and 6.1.1.4'
H H 0.0000 0.0000 'International Tables Vol C Tables 4.2.6.8 and 6.1.1.4'
O O 0.0492 0.0322 'International Tables Vol C Tables 4.2.6.8 and 6.1.1.4'
Cl Cl 0.3639 0.7018 'International Tables Vol C Tables 4.2.6.8 and 6.1.1.4'

loop_
_geom_angle_atom_site_label_1
_geom_angle_atom_site_label_2
_geom_angle_atom_site_label_3
_geom_angle
_geom_angle_site_symmetry_1
_geom_angle_site_symmetry_3
_geom_angle_publ_flag
C19 O1 C20 115.6(3) . . ?
C21 O3 C22 114.1(4) . . ?
C23 O5 C24 116.0(3) . . ?
C25 O7 C26 115.1(3) . . ?
C39 O9 C40 115.3(3) . . ?
C41 O11 C42 115.4(3) . . ?
C43 O13 C44 115.3(3) . . ?
C45 O15 C46 115.1(3) . . ?
C59 O17 C60 115.3(2) . . ?
C61 O19 C62 116.0(3) . . ?
C63 O21 C64 116.5(3) . . ?
C65 O23 C66 115.6(2) . . ?
C6 C1 C2 119.6(2) . . ?
C6 C1 C7 120.5(2) . . ?
C2 C1 C7 119.9(2) . . ?
C3 C2 C1 120.3(2) . . ?
C3 C2 H2A 119.9 . . ?
C1 C2 H2A 119.9 . . ?
C2 C3 C4 119.3(2) . . ?
C2 C3 C27 121.0(2) . . ?
C4 C3 C27 119.7(2) . . ?
C5 C4 C3 121.1(2) . . ?
C5 C4 H4A 119.4 . . ?
C3 C4 H4A 119.4 . . ?
C4 C5 C6 119.0(2) . . ?
C4 C5 C47 119.4(2) . . ?
C6 C5 C47 121.6(2) . . ?
C1 C6 C5 120.6(2) . . ?
C1 C6 H6A 119.7 . . ?
C5 C6 H6A 119.7 . . ?
C8 C7 C12 119.0(2) . . ?
C8 C7 C1 119.3(2) . . ?
C12 C7 C1 121.7(2) . . ?
C7 C8 C9 121.4(3) . . ?
C7 C8 C19 121.0(2) . . ?
C9 C8 C19 117.6(3) . . ?
C10 C9 C8 119.5(3) . . ?
C10 C9 C21 122.1(3) . . ?
C8 C9 C21 118.4(3) . . ?
C9 C10 C11 119.7(3) . . ?
C9 C10 C23 120.8(3) . . ?
C11 C10 C23 119.5(3) . . ?
C10 C11 C12 121.3(3) . . ?
C10 C11 C25 118.2(2) . . ?
C12 C11 C25 120.2(3) . . ?
C11 C12 C7 119.1(3) . . ?
C11 C12 C13 118.5(2) . . ?
C7 C12 C13 122.5(2) . . ?
C18 C13 C14 119.8(3) . . ?
C18 C13 C12 120.0(3) . . ?
C14 C13 C12 120.0(3) . . ?
C15 C14 C13 119.4(4) . . ?
C15 C14 H14A 120.3 . . ?
C13 C14 H14A 120.3 . . ?
C14 C15 C16 120.7(4) . . ?
C14 C15 H15A 119.7 . . ?
C16 C15 H15A 119.7 . . ?
C17 C16 C15 119.3(4) . . ?
C17 C16 H16A 120.4 . . ?
C15 C16 H16A 120.4 . . ?
C16 C17 C18 120.8(4) . . ?
C16 C17 H17A 119.6 . . ?
C18 C17 H17A 119.6 . . ?
C17 C18 C13 120.2(3) . . ?
C17 C18 H18A 119.9 . . ?
C13 C18 H18A 119.9 . . ?
O2 C19 O1 125.6(3) . . ?
O2 C19 C8 122.8(3) . . ?
O1 C19 C8 111.5(3) . . ?
O1 C20 H20A 109.5 . . ?
O1 C20 H20B 109.5 . . ?
H20A C20 H20B 109.5 . . ?
O1 C20 H20C 109.5 . . ?
H20A C20 H20C 109.5 . . ?
H20B C20 H20C 109.5 . . ?
O4 C21 O3 124.7(3) . . ?
O4 C21 C9 124.6(3) . . ?
O3 C21 C9 110.7(3) . . ?
O3 C22 H22A 109.5 . . ?
O3 C22 H22B 109.5 . . ?
H22A C22 H22B 109.5 . . ?
O3 C22 H22C 109.5 . . ?
H22A C22 H22C 109.5 . . ?
H22B C22 H22C 109.5 . . ?
O6 C23 O5 125.4(3) . . ?
O6 C23 C10 123.9(3) . . ?
O5 C23 C10 110.7(2) . . ?
O5 C24 H24A 109.5 . . ?
O5 C24 H24B 109.5 . . ?
H24A C24 H24B 109.5 . . ?
O5 C24 H24C 109.5 . . ?
H24A C24 H24C 109.5 . . ?
H24B C24 H24C 109.5 . . ?
O8 C25 O7 125.1(3) . . ?
O8 C25 C11 122.6(3) . . ?
O7 C25 C11 112.3(3) . . ?
O7 C26 H26A 109.5 . . ?
O7 C26 H26B 109.5 . . ?
H26A C26 H26B 109.5 . . ?
O7 C26 H26C 109.5 . . ?
H26A C26 H26C 109.5 . . ?
H26B C26 H26C 109.5 . . ?
C28 C27 C32 119.6(3) . . ?
C28 C27 C3 119.1(2) . . ?
C32 C27 C3 121.3(2) . . ?
C29 C28 C27 120.6(3) . . ?
C29 C28 C39 119.5(2) . . ?
C27 C28 C39 119.8(2) . . ?
C30 C29 C28 120.0(3) . . ?
C30 C29 C41 121.4(3) . . ?
C28 C29 C41 118.6(3) . . ?
C29 C30 C31 119.8(3) . . ?
C29 C30 C43 119.0(3) . . ?
C31 C30 C43 120.9(3) . . ?
C32 C31 C30 120.6(3) . . ?
C32 C31 C45 119.2(3) . . ?
C30 C31 C45 120.2(3) . . ?
C31 C32 C27 119.4(3) . . ?
C31 C32 C33 120.2(3) . . ?
C27 C32 C33 120.4(3) . . ?
C34 C33 C38 119.3(3) . . ?
C34 C33 C32 120.2(3) . . ?
C38 C33 C32 120.4(3) . . ?
C33 C34 C35 120.5(3) . . ?
C33 C34 H34A 119.7 . . ?
C35 C34 H34A 119.7 . . ?
C36 C35 C34 119.6(3) . . ?
C36 C35 H35A 120.2 . . ?
C34 C35 H35A 120.2 . . ?
C35 C36 C37 120.0(3) . . ?
C35 C36 H36A 120.0 . . ?
C37 C36 H36A 120.0 . . ?
C36 C37 C38 120.7(3) . . ?
C36 C37 H37A 119.6 . . ?
C38 C37 H37A 119.6 . . ?
C37 C38 C33 119.9(3) . . ?
C37 C38 H38A 120.1 . . ?
C33 C38 H38A 120.1 . . ?
O10 C39 O9 125.7(3) . . ?
O10 C39 C28 124.5(3) . . ?
O9 C39 C28 109.7(2) . . ?
O9 C40 H40A 109.5 . . ?
O9 C40 H40B 109.5 . . ?
H40A C40 H40B 109.5 . . ?
O9 C40 H40C 109.5 . . ?
H40A C40 H40C 109.5 . . ?
H40B C40 H40C 109.5 . . ?
O12 C41 O11 124.9(3) . . ?
O12 C41 C29 123.1(3) . . ?
O11 C41 C29 112.0(2) . . ?
O11 C42 H42A 109.5 . . ?
O11 C42 H42B 109.5 . . ?
H42A C42 H42B 109.5 . . ?
O11 C42 H42C 109.5 . . ?
H42A C42 H42C 109.5 . . ?
H42B C42 H42C 109.5 . . ?
O14 C43 O13 125.2(3) . . ?
O14 C43 C30 122.1(3) . . ?
O13 C43 C30 112.7(2) . . ?
O13 C44 H44A 109.5 . . ?
O13 C44 H44B 109.5 . . ?
H44A C44 H44B 109.5 . . ?
O13 C44 H44C 109.5 . . ?
H44A C44 H44C 109.5 . . ?
H44B C44 H44C 109.5 . . ?
O16 C45 O15 125.1(3) . . ?
O16 C45 C31 123.9(3) . . ?
O15 C45 C31 111.0(3) . . ?
O15 C46 H46A 109.5 . . ?
O15 C46 H46B 109.5 . . ?
H46A C46 H46B 109.5 . . ?
O15 C46 H46C 109.5 . . ?
H46A C46 H46C 109.5 . . ?
H46B C46 H46C 109.5 . . ?
C48 C47 C52 118.5(2) . . ?
C48 C47 C5 120.8(2) . . ?
C52 C47 C5 120.6(2) . . ?
C49 C48 C47 121.1(2) . . ?
C49 C48 C59 117.2(2) . . ?
C47 C48 C59 121.6(2) . . ?
C50 C49 C48 120.0(2) . . ?
C50 C49 C61 118.2(2) . . ?
C48 C49 C61 121.7(2) . . ?
C51 C50 C49 119.1(2) . . ?
C51 C50 C63 119.4(2) . . ?
C49 C50 C63 121.5(2) . . ?
C50 C51 C52 121.4(2) . . ?
C50 C51 C65 120.3(2) . . ?
C52 C51 C65 118.3(2) . . ?
C51 C52 C47 119.8(2) . . ?
C51 C52 C53 117.6(2) . . ?
C47 C52 C53 122.5(2) . . ?
C58 C53 C54 119.8(3) . . ?
C58 C53 C52 119.7(3) . . ?
C54 C53 C52 120.3(3) . . ?
C55 C54 C53 119.8(3) . . ?
C55 C54 H54A 120.1 . . ?
C53 C54 H54A 120.1 . . ?
C56 C55 C54 119.7(3) . . ?
C56 C55 H55A 120.1 . . ?
C54 C55 H55A 120.1 . . ?
C57 C56 C55 120.4(3) . . ?
C57 C56 H56A 119.8 . . ?
C55 C56 H56A 119.8 . . ?
C56 C57 C58 120.3(3) . . ?
C56 C57 H57A 119.9 . . ?
C58 C57 H57A 119.9 . . ?
C53 C58 C57 120.1(3) . . ?
C53 C58 H58A 120.0 . . ?
C57 C58 H58A 120.0 . . ?
O18 C59 O17 125.6(3) . . ?
O18 C59 C48 122.0(3) . . ?
O17 C59 C48 112.4(2) . . ?
O17 C60 H60A 109.5 . . ?
O17 C60 H60B 109.5 . . ?
H60A C60 H60B 109.5 . . ?
O17 C60 H60C 109.5 . . ?
H60A C60 H60C 109.5 . . ?
H60B C60 H60C 109.5 . . ?
O20 C61 O19 125.6(3) . . ?
O20 C61 C49 123.2(3) . . ?
O19 C61 C49 111.2(2) . . ?
O19 C62 H62A 109.5 . . ?
O19 C62 H62B 109.5 . . ?
H62A C62 H62B 109.5 . . ?
O19 C62 H62C 109.5 . . ?
H62A C62 H62C 109.5 . . ?
H62B C62 H62C 109.5 . . ?
O22 C63 O21 125.3(3) . . ?
O22 C63 C50 122.7(3) . . ?
O21 C63 C50 112.0(3) . . ?
O21 C64 H64A 109.5 . . ?
O21 C64 H64B 109.5 . . ?
H64A C64 H64B 109.5 . . ?
O21 C64 H64C 109.5 . . ?
H64A C64 H64C 109.5 . . ?
H64B C64 H64C 109.5 . . ?
O24 C65 O23 125.5(3) . . ?
O24 C65 C51 125.5(3) . . ?
O23 C65 C51 109.0(2) . . ?
O23 C66 H66A 109.5 . . ?
O23 C66 H66B 109.5 . . ?
H66A C66 H66B 109.5 . . ?
O23 C66 H66C 109.5 . . ?
H66A C66 H66C 109.5 . . ?
H66B C66 H66C 109.5 . . ?
Cl2' C67 Cl1 133.4(5) . . ?
Cl2' C67 Cl2 45.8(6) . . ?
Cl1 C67 Cl2 113.9(5) . . ?
Cl2' C67 H67A 63.3 . . ?
Cl1 C67 H67A 108.9 . . ?
Cl2 C67 H67A 108.8 . . ?
Cl2' C67 H67B 117.5 . . ?
Cl1 C67 H67B 108.7 . . ?
Cl2 C67 H67B 108.6 . . ?
H67A C67 H67B 107.7 . . ?
C67 Cl2' Cl2' 153.4(13) . 2_676 ?
C67 Cl2' H67A 38.0 . . ?
Cl2' Cl2' H67A 115.8 2_676 . ?
Cl4 C68 Cl3 113.9(5) . . ?
Cl4 C68 H68A 108.8 . . ?
Cl3 C68 H68A 108.8 . . ?
Cl4 C68 H68B 108.8 . . ?
Cl3 C68 H68B 108.8 . . ?
H68A C68 H68B 107.7 . . ?
Cl4' C68' Cl3' 104.5(9) . . ?
Cl4' C68' H68C 110.8 . . ?
Cl3' C68' H68C 110.8 . . ?
Cl4' C68' H68D 110.8 . . ?
Cl3' C68' H68D 110.8 . . ?
H68C C68' H68D 108.9 . . ?
C69 O25 H25A 109.5 . . ?
O25 C69 C70 157.6 . . ?
O25 C69 H69A 96.9 . . ?
C70 C69 H69A 96.9 . . ?
O25 C69 H69B 96.9 . . ?
C70 C69 H69B 96.9 . . ?
H69A C69 H69B 103.5 . . ?
C69 C70 H70A 109.5 . . ?
C69 C70 H70B 109.5 . . ?
H70A C70 H70B 109.5 . . ?
C69 C70 H70C 109.5 . . ?
H70A C70 H70C 109.5 . . ?
H70B C70 H70C 109.5 . . ?

loop_
_geom_bond_atom_site_label_1
_geom_bond_atom_site_label_2
_geom_bond_distance
_geom_bond_site_symmetry_2
_geom_bond_publ_flag
O1 C19 1.318(4) . ?
O1 C20 1.442(4) . ?
O2 C19 1.195(4) . ?
O3 C21 1.334(5) . ?
O3 C22 1.452(5) . ?
O4 C21 1.194(5) . ?
O5 C23 1.322(4) . ?
O5 C24 1.446(4) . ?
O6 C23 1.196(4) . ?
O7 C25 1.328(4) . ?
O7 C26 1.445(4) . ?
O8 C25 1.199(4) . ?
O9 C39 1.323(4) . ?
O9 C40 1.454(4) . ?
O10 C39 1.192(4) . ?
O11 C41 1.323(4) . ?
O11 C42 1.460(4) . ?
O12 C41 1.190(4) . ?
O13 C43 1.323(4) . ?
O13 C44 1.448(5) . ?
O14 C43 1.195(4) . ?
O15 C45 1.336(4) . ?
O15 C46 1.449(4) . ?
O16 C45 1.192(4) . ?
O17 C59 1.316(4) . ?
O17 C60 1.465(4) . ?
O18 C59 1.208(4) . ?
O19 C61 1.324(4) . ?
O19 C62 1.448(4) . ?
O20 C61 1.195(4) . ?
O21 C63 1.310(4) . ?
O21 C64 1.447(4) . ?
O22 C63 1.199(4) . ?
O23 C65 1.334(4) . ?
O23 C66 1.442(4) . ?
O24 C65 1.182(4) . ?
C1 C6 1.393(4) . ?
C1 C2 1.395(4) . ?
C1 C7 1.497(4) . ?
C2 C3 1.392(4) . ?
C2 H2A 0.9500 . ?
C3 C4 1.395(4) . ?
C3 C27 1.493(4) . ?
C4 C5 1.386(4) . ?
C4 H4A 0.9500 . ?
C5 C6 1.395(4) . ?
C5 C47 1.496(4) . ?
C6 H6A 0.9500 . ?
C7 C8 1.399(4) . ?
C7 C12 1.410(4) . ?
C8 C9 1.399(4) . ?
C8 C19 1.503(4) . ?
C9 C10 1.386(4) . ?
C9 C21 1.497(4) . ?
C10 C11 1.398(4) . ?
C10 C23 1.503(4) . ?
C11 C12 1.398(4) . ?
C11 C25 1.505(4) . ?
C12 C13 1.495(4) . ?
C13 C18 1.393(5) . ?
C13 C14 1.395(5) . ?
C14 C15 1.392(6) . ?
C14 H14A 0.9500 . ?
C15 C16 1.399(7) . ?
C15 H15A 0.9500 . ?
C16 C17 1.377(7) . ?
C16 H16A 0.9500 . ?
C17 C18 1.385(5) . ?
C17 H17A 0.9500 . ?
C18 H18A 0.9500 . ?
C20 H20A 0.9800 . ?
C20 H20B 0.9800 . ?
C20 H20C 0.9800 . ?
C22 H22A 0.9800 . ?
C22 H22B 0.9800 . ?
C22 H22C 0.9800 . ?
C24 H24A 0.9800 . ?
C24 H24B 0.9800 . ?
C24 H24C 0.9800 . ?
C26 H26A 0.9800 . ?
C26 H26B 0.9800 . ?
C26 H26C 0.9800 . ?
C27 C28 1.401(4) . ?
C27 C32 1.402(4) . ?
C28 C29 1.395(4) . ?
C28 C39 1.502(4) . ?
C29 C30 1.387(4) . ?
C29 C41 1.500(4) . ?
C30 C31 1.402(4) . ?
C30 C43 1.509(4) . ?
C31 C32 1.401(4) . ?
C31 C45 1.502(4) . ?
C32 C33 1.489(4) . ?
C33 C34 1.379(4) . ?
C33 C38 1.395(4) . ?
C34 C35 1.405(5) . ?
C34 H34A 0.9500 . ?
C35 C36 1.378(6) . ?
C35 H35A 0.9500 . ?
C36 C37 1.380(6) . ?
C36 H36A 0.9500 . ?
C37 C38 1.385(5) . ?
C37 H37A 0.9500 . ?
C38 H38A 0.9500 . ?
C40 H40A 0.9800 . ?
C40 H40B 0.9800 . ?
C40 H40C 0.9800 . ?
C42 H42A 0.9800 . ?
C42 H42B 0.9800 . ?
C42 H42C 0.9800 . ?
C44 H44A 0.9800 . ?
C44 H44B 0.9800 . ?
C44 H44C 0.9800 . ?
C46 H46A 0.9800 . ?
C46 H46B 0.9800 . ?
C46 H46C 0.9800 . ?
C47 C48 1.404(4) . ?
C47 C52 1.408(4) . ?
C48 C49 1.398(4) . ?
C48 C59 1.505(4) . ?
C49 C50 1.398(4) . ?
C49 C61 1.501(4) . ?
C50 C51 1.393(4) . ?
C50 C63 1.507(4) . ?
C51 C52 1.398(4) . ?
C51 C65 1.509(4) . ?
C52 C53 1.495(4) . ?
C53 C58 1.381(4) . ?
C53 C54 1.395(4) . ?
C54 C55 1.392(5) . ?
C54 H54A 0.9500 . ?
C55 C56 1.385(6) . ?
C55 H55A 0.9500 . ?
C56 C57 1.373(6) . ?
C56 H56A 0.9500 . ?
C57 C58 1.387(5) . ?
C57 H57A 0.9500 . ?
C58 H58A 0.9500 . ?
C60 H60A 0.9800 . ?
C60 H60B 0.9800 . ?
C60 H60C 0.9800 . ?
C62 H62A 0.9800 . ?
C62 H62B 0.9800 . ?
C62 H62C 0.9800 . ?
C64 H64A 0.9800 . ?
C64 H64B 0.9800 . ?
C64 H64C 0.9800 . ?
C66 H66A 0.9800 . ?
C66 H66B 0.9800 . ?
C66 H66C 0.9800 . ?
C67 Cl2' 1.528(11) . ?
C67 Cl1 1.668(9) . ?
C67 Cl2 1.735(7) . ?
C67 H67A 0.9600 . ?
C67 H67B 0.9599 . ?
Cl2' Cl2' 2.39(2) 2_676 ?
Cl2' H67A 1.3921 . ?
C68 Cl4 1.682(10) . ?
C68 Cl3 1.776(8) . ?
C68 H68A 0.9900 . ?
C68 H68B 0.9900 . ?
C68' Cl4' 1.597(15) . ?
C68' Cl3' 1.97(2) . ?
C68' H68C 0.9900 . ?
C68' H68D 0.9900 . ?
O25 C69 1.2077 . ?
O25 H25A 0.8400 . ?
C69 C70 1.4673 . ?
C69 H69A 0.9900 . ?
C69 H69B 0.9900 . ?
C70 H70A 0.9800 . ?
C70 H70B 0.9800 . ?
C70 H70C 0.9800 . ?
